data_7156280
loop_
_publ_author_name
'Boghi, Michele'
'Hall, Dennis G.'

_publ_section_title
;
 Valdecoxib vs. borazavaldecoxib: isoxazole BN/CC isosterism as a case
 study in designing and stabilizing boron heterocycles.
;
_journal_issue 26
_journal_name_full 'Organic &amp; biomolecular chemistry'
_journal_page_first 4849
_journal_page_last 4856
_journal_paper_doi 10.1039/c8ob00998h
_journal_volume 16
_journal_year 2018
_chemical_formula_moiety 'C14 H14 B N3 O3 S, 0.5(C6 H14)'
_chemical_formula_sum 'C17 H21 B N3 O3 S'
_chemical_formula_weight 358.24
_chemical_name_common 'compound 2'
_chemical_name_systematic 4-(2-methyl-4-phenyl-1,3,5,2-oxadiazaborol-3(2H)-yl)benzenesulfonamide
_space_group_crystal_system monoclinic
_space_group_IT_number 14
_space_group_name_Hall '-P 2ybc'
_space_group_name_H-M_alt 'P 1 21/c 1'
_symmetry_space_group_name_Hall '-P 2ybc'
_symmetry_space_group_name_H-M 'P 1 21/c 1'
_atom_sites_solution_hydrogens mixed
_audit_creation_method SHELXL-2016/6
_audit_update_record
;
2018-04-17 deposited with the CCDC.
2018-06-08 downloaded from the CCDC.
;
_cell_angle_alpha 90
_cell_angle_beta 94.7903(7)
_cell_angle_gamma 90
_cell_formula_units_Z 4
_cell_length_a 12.7713(2)
_cell_length_b 7.93520(14)
_cell_length_c 17.9462(3)
_cell_measurement_reflns_used 9862
_cell_measurement_temperature 173(2)
_cell_measurement_theta_max 73.76
_cell_measurement_theta_min 3.47
_cell_volume 1812.37(5)
_computing_cell_refinement 'Bruker SAINT'
_computing_data_collection 'Bruker APEX2'
_computing_data_reduction 'Bruker SAINT'
_computing_molecular_graphics 'Bruker SHELXTL'
_computing_publication_material 'Bruker SHELXTL'
_computing_structure_refinement 'SHELXL-2016/6 (Sheldrick, 2016)'
_computing_structure_solution 'SHELXT-2014 (Sheldrick, 2015)'
_diffrn_ambient_temperature 173(2)
_diffrn_measured_fraction_theta_full 1.000
_diffrn_measured_fraction_theta_max 0.998
_diffrn_measurement_device_type 'Bruker APEX-II CCD'
_diffrn_measurement_method '\f and \w scans'
_diffrn_radiation_type CuK\a
_diffrn_radiation_wavelength 1.54178
_diffrn_reflns_av_R_equivalents 0.0312
_diffrn_reflns_av_unetI/netI 0.0281
_diffrn_reflns_Laue_measured_fraction_full 1.000
_diffrn_reflns_Laue_measured_fraction_max 0.998
_diffrn_reflns_limit_h_max 15
_diffrn_reflns_limit_h_min -15
_diffrn_reflns_limit_k_max 9
_diffrn_reflns_limit_k_min -9
_diffrn_reflns_limit_l_max 22
_diffrn_reflns_limit_l_min -22
_diffrn_reflns_number 12464
_diffrn_reflns_point_group_measured_fraction_full 1.000
_diffrn_reflns_point_group_measured_fraction_max 0.998
_diffrn_reflns_theta_full 67.679
_diffrn_reflns_theta_max 73.887
_diffrn_reflns_theta_min 3.473
_exptl_absorpt_coefficient_mu 1.762
_exptl_absorpt_correction_T_max 1.0000
_exptl_absorpt_correction_T_min 0.6717
_exptl_absorpt_correction_type numerical
_exptl_absorpt_process_details 'SADABS 2016/2 (Krause et al., 2015)'
_exptl_crystal_colour colourless
_exptl_crystal_density_diffrn 1.313
_exptl_crystal_description fragment
_exptl_crystal_F_000 756
_exptl_crystal_size_max 0.276
_exptl_crystal_size_mid 0.131
_exptl_crystal_size_min 0.116
_refine_diff_density_max 0.918
_refine_diff_density_min -0.492
_refine_diff_density_rms 0.073
_refine_ls_extinction_method none
_refine_ls_goodness_of_fit_ref 1.080
_refine_ls_hydrogen_treatment mixed
_refine_ls_matrix_type full
_refine_ls_number_parameters 227
_refine_ls_number_reflns 3667
_refine_ls_number_restraints 9
_refine_ls_restrained_S_all 1.090
_refine_ls_R_factor_all 0.0579
_refine_ls_R_factor_gt 0.0553
_refine_ls_shift/su_max 0.000
_refine_ls_shift/su_mean 0.000
_refine_ls_structure_factor_coef Fsqd
_refine_ls_weighting_details 'w=1/[\s^2^(Fo^2^)+(0.0946P)^2^+1.7529P] where P=(Fo^2^+2Fc^2^)/3'
_refine_ls_weighting_scheme calc
_refine_ls_wR_factor_gt 0.1678
_refine_ls_wR_factor_ref 0.1704
_reflns_Friedel_coverage 0.000
_reflns_number_gt 3375
_reflns_number_total 3667
_reflns_threshold_expression 'I > 2\s(I)'
_cod_data_source_file c8ob00998h2.cif
_cod_data_source_block dgh1703
_cod_depositor_comments 'Adding full bibliography for 7156277--7156280.cif.'
_cod_original_cell_volume 1812.36(5)
_cod_database_code 7156280
_shelx_shelxl_version_number 2016/6
_shelx_space_group_comment
; 
The symmetry employed for this shelxl refinement is uniquely defined 
by the following loop, which should always be used as a source of 
symmetry information in preference to the above space-group names. 
They are only intended as comments. 
;
_shelx_estimated_absorpt_t_min 0.642
_shelx_estimated_absorpt_t_max 0.822

loop_
_space_group_symop_operation_xyz
'x, y, z'
'-x, y+1/2, -z+1/2'
'-x, -y, -z'
'x, -y-1/2, z-1/2'

loop_
_atom_site_label
_atom_site_type_symbol
_atom_site_fract_x
_atom_site_fract_y
_atom_site_fract_z
_atom_site_U_iso_or_equiv
_atom_site_adp_type
_atom_site_occupancy
_atom_site_site_symmetry_order
_atom_site_calc_flag
_atom_site_refinement_flags_posn
_atom_site_refinement_flags_adp
_atom_site_refinement_flags_occupancy
_atom_site_disorder_assembly
_atom_site_disorder_group
S S 0.43007(4) 0.21218(7) 0.27000(3) 0.0262(2) Uani 1 1 d . . . . .
O1 O -0.01279(15) 0.3062(3) -0.08233(9) 0.0397(4) Uani 1 1 d . . . . .
O2 O 0.41776(13) 0.0542(2) 0.30713(9) 0.0330(4) Uani 1 1 d . . . . .
O3 O 0.42576(13) 0.3645(2) 0.31286(9) 0.0337(4) Uani 1 1 d . . . . .
N1 N 0.08786(15) 0.2745(2) 0.02552(10) 0.0280(4) Uani 1 1 d . . . . .
N2 N -0.07993(17) 0.2721(3) -0.02333(11) 0.0355(5) Uani 1 1 d . . . . .
N3 N 0.54288(16) 0.2092(3) 0.23615(12) 0.0321(5) Uani 1 1 d . . . . .
H3NA H 0.559(3) 0.303(5) 0.217(2) 0.050(10) Uiso 1 1 d . . . . .
H3NB H 0.555(3) 0.124(4) 0.2121(19) 0.043(8) Uiso 1 1 d . . . . .
C1 C -0.01772(18) 0.2549(3) 0.03673(12) 0.0275(5) Uani 1 1 d . . . . .
C2 C 0.1864(2) 0.3463(4) -0.09836(14) 0.0451(6) Uani 1 1 d . . . . .
H2A H 0.243989 0.269599 -0.082187 0.068 Uiso 1 1 calc R U . . .
H2B H 0.209471 0.463070 -0.090120 0.068 Uiso 1 1 calc R U . . .
H2C H 0.165945 0.328814 -0.151658 0.068 Uiso 1 1 calc R U . . .
C3 C 0.17176(17) 0.2550(3) 0.08221(12) 0.0255(4) Uani 1 1 d . . . . .
C4 C 0.24025(18) 0.3894(3) 0.09790(12) 0.0297(5) Uani 1 1 d . . . . .
H4 H 0.232061 0.490849 0.069919 0.036 Uiso 1 1 calc R U . . .
C5 C 0.32049(18) 0.3744(3) 0.15460(13) 0.0300(5) Uani 1 1 d . . . . .
H5 H 0.368110 0.464795 0.165341 0.036 Uiso 1 1 calc R U . . .
C6 C 0.33051(17) 0.2258(3) 0.19547(12) 0.0250(4) Uani 1 1 d . . . . .
C7 C 0.26400(19) 0.0905(3) 0.17935(14) 0.0338(5) Uani 1 1 d . . . . .
H7 H 0.272682 -0.011013 0.207206 0.041 Uiso 1 1 calc R U . . .
C8 C 0.18426(19) 0.1049(3) 0.12190(14) 0.0347(5) Uani 1 1 d . . . . .
H8 H 0.138612 0.012519 0.109866 0.042 Uiso 1 1 calc R U . . .
C9 C -0.05960(18) 0.2271(3) 0.11019(12) 0.0282(5) Uani 1 1 d . . . . .
C10 C -0.02020(19) 0.3162(3) 0.17327(13) 0.0334(5) Uani 1 1 d . . . . .
H10 H 0.036185 0.393152 0.169802 0.040 Uiso 1 1 calc R U . . .
C11 C -0.0628(2) 0.2933(4) 0.24094(14) 0.0408(6) Uani 1 1 d . . . . .
H11 H -0.035394 0.354153 0.283818 0.049 Uiso 1 1 calc R U . . .
C12 C -0.1449(2) 0.1823(4) 0.24625(16) 0.0444(7) Uani 1 1 d . . . . .
H12 H -0.173674 0.166368 0.292872 0.053 Uiso 1 1 calc R U . . .
C13 C -0.1854(2) 0.0945(4) 0.18412(18) 0.0473(7) Uani 1 1 d . . . . .
H13 H -0.242281 0.018809 0.188058 0.057 Uiso 1 1 calc R U . . .
C14 C -0.14317(19) 0.1159(3) 0.11542(15) 0.0379(6) Uani 1 1 d . . . . .
H14 H -0.171179 0.055361 0.072641 0.046 Uiso 1 1 calc R U . . .
B B 0.0907(2) 0.3104(4) -0.05254(15) 0.0342(6) Uani 1 1 d . . . . .
C1S C 0.5451(17) 0.3895(19) 0.0095(14) 0.219(5) Uiso 0.5 1 d D U P A -1
H1SA H 0.583199 0.485719 -0.009215 0.263 Uiso 0.5 1 calc R U P A -1
H1SB H 0.473067 0.388454 -0.014162 0.263 Uiso 0.5 1 calc R U P A -1
H1SC H 0.543306 0.399166 0.063827 0.263 Uiso 0.5 1 calc R U P A -1
C2S C 0.5997(19) 0.2286(19) -0.0088(16) 0.219(5) Uiso 0.5 1 d D U P A -1
H2SA H 0.672805 0.231665 0.014284 0.263 Uiso 0.5 1 calc R U P A -1
H2SB H 0.602590 0.220957 -0.063677 0.263 Uiso 0.5 1 calc R U P A -1
C3S C 0.5457(16) 0.0739(18) 0.0182(12) 0.219(5) Uiso 0.5 1 d D U P A -1
H3SA H 0.573117 0.054226 0.070698 0.263 Uiso 0.5 1 calc R U P A -1
H3SB H 0.470122 0.100797 0.018720 0.263 Uiso 0.5 1 calc R U P A -1
C4S C 0.5537(14) -0.084(2) -0.0216(14) 0.219(5) Uiso 0.5 1 d D U P A -1
H4SA H 0.613898 -0.148380 0.002140 0.263 Uiso 0.5 1 calc R U P A -1
H4SB H 0.569218 -0.058755 -0.073602 0.263 Uiso 0.5 1 calc R U P A -1
C5S C 0.4547(18) -0.197(2) -0.0242(14) 0.219(5) Uiso 0.5 1 d D U P A -1
H5SA H 0.415423 -0.187870 -0.074003 0.263 Uiso 0.5 1 calc R U P A -1
H5SB H 0.476071 -0.316254 -0.016488 0.263 Uiso 0.5 1 calc R U P A -1
C6S C 0.3840(17) -0.144(3) 0.0362(13) 0.219(5) Uiso 0.5 1 d D U P A -1
H6SA H 0.321767 -0.216869 0.033916 0.263 Uiso 0.5 1 calc R U P A -1
H6SB H 0.422707 -0.154960 0.085507 0.263 Uiso 0.5 1 calc R U P A -1
H6SC H 0.362160 -0.026790 0.028088 0.263 Uiso 0.5 1 calc R U P A -1

loop_
_atom_site_aniso_label
_atom_site_aniso_U_11
_atom_site_aniso_U_22
_atom_site_aniso_U_33
_atom_site_aniso_U_23
_atom_site_aniso_U_13
_atom_site_aniso_U_12
S 0.0268(3) 0.0272(3) 0.0230(3) 0.00082(18) -0.0063(2) 0.00362(19)
O1 0.0417(10) 0.0556(12) 0.0206(8) 0.0011(7) -0.0055(7) -0.0017(8)
O2 0.0374(9) 0.0312(9) 0.0294(8) 0.0072(7) -0.0033(7) 0.0050(7)
O3 0.0392(9) 0.0328(9) 0.0273(8) -0.0056(7) -0.0072(7) 0.0037(7)
N1 0.0283(10) 0.0343(10) 0.0204(9) -0.0002(7) -0.0041(7) -0.0030(7)
N2 0.0341(11) 0.0464(12) 0.0245(10) 0.0012(8) -0.0070(8) -0.0044(9)
N3 0.0280(10) 0.0302(11) 0.0368(11) 0.0014(9) -0.0043(8) 0.0036(8)
C1 0.0288(11) 0.0289(11) 0.0235(10) -0.0012(8) -0.0063(8) -0.0036(9)
C2 0.0468(15) 0.0587(18) 0.0301(12) 0.0051(12) 0.0049(11) 0.0024(13)
C3 0.0250(10) 0.0306(11) 0.0200(10) 0.0002(8) -0.0036(8) -0.0006(8)
C4 0.0326(11) 0.0287(11) 0.0266(11) 0.0036(9) -0.0056(9) -0.0029(9)
C5 0.0310(11) 0.0276(11) 0.0298(11) 0.0026(9) -0.0075(9) -0.0039(9)
C6 0.0231(10) 0.0284(11) 0.0224(10) 0.0001(8) -0.0049(8) 0.0017(8)
C7 0.0366(12) 0.0283(12) 0.0344(12) 0.0058(9) -0.0091(9) -0.0032(9)
C8 0.0342(12) 0.0289(12) 0.0385(13) 0.0033(10) -0.0108(10) -0.0077(9)
C9 0.0271(11) 0.0324(12) 0.0242(11) 0.0041(8) -0.0040(8) 0.0005(9)
C10 0.0347(12) 0.0395(13) 0.0251(11) 0.0018(9) -0.0021(9) -0.0035(10)
C11 0.0445(15) 0.0516(16) 0.0263(12) 0.0039(10) 0.0023(10) 0.0060(12)
C12 0.0442(15) 0.0511(16) 0.0394(14) 0.0139(12) 0.0126(11) 0.0080(12)
C13 0.0376(13) 0.0468(16) 0.0588(17) 0.0128(13) 0.0117(12) -0.0032(12)
C14 0.0313(12) 0.0397(14) 0.0419(13) 0.0015(11) -0.0023(10) -0.0050(10)
B 0.0396(14) 0.0388(14) 0.0230(12) -0.0004(10) -0.0035(10) 0.0010(11)

loop_
_atom_type_symbol
_atom_type_description
_atom_type_scat_dispersion_real
_atom_type_scat_dispersion_imag
_atom_type_scat_source
C C 0.0181 0.0091 'International Tables Vol C Tables 4.2.6.8 and 6.1.1.4'
H H 0.0000 0.0000 'International Tables Vol C Tables 4.2.6.8 and 6.1.1.4'
B B 0.0090 0.0039 'International Tables Vol C Tables 4.2.6.8 and 6.1.1.4'
N N 0.0311 0.0180 'International Tables Vol C Tables 4.2.6.8 and 6.1.1.4'
O O 0.0492 0.0322 'International Tables Vol C Tables 4.2.6.8 and 6.1.1.4'
S S 0.3331 0.5567 'International Tables Vol C Tables 4.2.6.8 and 6.1.1.4'

loop_
_geom_angle_atom_site_label_1
_geom_angle_atom_site_label_2
_geom_angle_atom_site_label_3
_geom_angle
O2 S O3 118.42(10)
O2 S N3 107.38(11)
O3 S N3 106.86(11)
O2 S C6 107.74(10)
O3 S C6 107.23(10)
N3 S C6 108.96(11)
B O1 N2 109.15(18)
C1 N1 C3 124.51(19)
C1 N1 B 105.55(19)
C3 N1 B 129.9(2)
C1 N2 O1 105.69(19)
N2 C1 N1 113.8(2)
N2 C1 C9 121.1(2)
N1 C1 C9 125.0(2)
C8 C3 C4 120.6(2)
C8 C3 N1 120.4(2)
C4 C3 N1 118.9(2)
C5 C4 C3 119.7(2)
C4 C5 C6 119.4(2)
C7 C6 C5 121.3(2)
C7 C6 S 120.01(17)
C5 C6 S 118.66(16)
C6 C7 C8 119.3(2)
C3 C8 C7 119.7(2)
C10 C9 C14 119.6(2)
C10 C9 C1 121.0(2)
C14 C9 C1 119.3(2)
C11 C10 C9 120.3(2)
C12 C11 C10 120.1(3)
C13 C12 C11 120.2(3)
C12 C13 C14 120.4(3)
C9 C14 C13 119.4(2)
O1 B N1 105.7(2)
O1 B C2 124.6(2)
N1 B C2 129.7(2)
C1S C2S C3S 112.8(10)
C4S C3S C2S 119.5(11)
C3S C4S C5S 115.2(10)
C6S C5S C4S 110.4(8)

loop_
_geom_bond_atom_site_label_1
_geom_bond_atom_site_label_2
_geom_bond_distance
S O2 1.4345(17)
S O3 1.4361(17)
S N3 1.610(2)
S C6 1.770(2)
O1 B 1.384(3)
O1 N2 1.443(3)
N1 C1 1.389(3)
N1 C3 1.423(3)
N1 B 1.433(3)
N2 C1 1.292(3)
C1 C9 1.480(3)
C2 B 1.555(4)
C3 C8 1.390(3)
C3 C4 1.393(3)
C4 C5 1.388(3)
C5 C6 1.389(3)
C6 C7 1.384(3)
C7 C8 1.392(3)
C9 C10 1.393(3)
C9 C14 1.394(3)
C10 C11 1.383(3)
C11 C12 1.379(4)
C12 C13 1.379(5)
C13 C14 1.397(4)
C1S C2S 1.505(10)
C2S C3S 1.507(10)
C3S C4S 1.450(9)
C4S C5S 1.548(9)
C5S C6S 1.528(10)

loop_
_geom_hbond_atom_site_label_D
_geom_hbond_atom_site_label_H
_geom_hbond_atom_site_label_A
_geom_hbond_distance_DH
_geom_hbond_distance_HA
_geom_hbond_distance_DA
_geom_hbond_angle_DHA
_geom_hbond_site_symmetry_A
N3 H3NA O2 0.85(4) 2.07(4) 2.901(3) 167(3) 2_655
N3 H3NB O3 0.82(3) 2.12(4) 2.911(3) 159(3) 2_645

loop_
_geom_torsion_atom_site_label_1
_geom_torsion_atom_site_label_2
_geom_torsion_atom_site_label_3
_geom_torsion_atom_site_label_4
_geom_torsion
B O1 N2 C1 -1.0(3)
O1 N2 C1 N1 0.2(3)
O1 N2 C1 C9 176.8(2)
C3 N1 C1 N2 -177.4(2)
B N1 C1 N2 0.6(3)
C3 N1 C1 C9 6.2(4)
B N1 C1 C9 -175.8(2)
C1 N1 C3 C8 57.1(3)
B N1 C3 C8 -120.4(3)
C1 N1 C3 C4 -122.1(2)
B N1 C3 C4 60.4(3)
C8 C3 C4 C5 -1.2(4)
N1 C3 C4 C5 178.0(2)
C3 C4 C5 C6 -0.7(4)
C4 C5 C6 C7 2.0(4)
C4 C5 C6 S -177.50(18)
O2 S C6 C7 -4.7(2)
O3 S C6 C7 -133.2(2)
N3 S C6 C7 111.5(2)
O2 S C6 C5 174.75(18)
O3 S C6 C5 46.3(2)
N3 S C6 C5 -69.0(2)
C5 C6 C7 C8 -1.2(4)
S C6 C7 C8 178.24(19)
C4 C3 C8 C7 2.0(4)
N1 C3 C8 C7 -177.2(2)
C6 C7 C8 C3 -0.8(4)
N2 C1 C9 C10 -134.4(3)
N1 C1 C9 C10 41.7(4)
N2 C1 C9 C14 42.4(3)
N1 C1 C9 C14 -141.4(2)
C14 C9 C10 C11 0.8(4)
C1 C9 C10 C11 177.6(2)
C9 C10 C11 C12 -0.2(4)
C10 C11 C12 C13 -0.4(4)
C11 C12 C13 C14 0.5(4)
C10 C9 C14 C13 -0.7(4)
C1 C9 C14 C13 -177.6(2)
C12 C13 C14 C9 0.1(4)
N2 O1 B N1 1.4(3)
N2 O1 B C2 -179.1(3)
C1 N1 B O1 -1.2(3)
C3 N1 B O1 176.7(2)
C1 N1 B C2 179.3(3)
C3 N1 B C2 -2.8(5)
C1S C2S C3S C4S 151(2)
C2S C3S C4S C5S -145(2)
C3S C4S C5S C6S -18(3)
